data_7023127
loop_
_publ_author_name
'Wang, Chao-Hsiang'
'Li, Chen-Yu'
'Huang, Bor-Hunn'
'Lin, Chu-Chieh'
'Ko, Bao-Tsan'

_publ_section_title
;
 Synthesis and structural determination of zinc complexes based on an
 anilido-aldimine ligand containing an O-donor pendant arm: zinc alkoxide
 derivative as an efficient initiator for ring-opening polymerization of
 cyclic esters.
;
_journal_issue 30
_journal_name_full 'Dalton transactions (Cambridge, England : 2003)'
_journal_page_first 10875
_journal_page_last 10884
_journal_paper_doi 10.1039/c3dt50756d
_journal_volume 42
_journal_year 2013
_chemical_formula_moiety 'C44 H58 N4 O2 Zn'
_chemical_formula_sum 'C44 H58 N4 O2 Zn'
_chemical_formula_weight 740.31
_chemical_name_systematic
; 
 ? 
;
_space_group_IT_number 2
_symmetry_cell_setting triclinic
_symmetry_space_group_name_Hall '-P 1'
_symmetry_space_group_name_H-M 'P -1'
_atom_sites_solution_hydrogens geom
_atom_sites_solution_primary direct
_atom_sites_solution_secondary difmap
_audit_creation_method SHELXL-97
_cell_angle_alpha 92.6920(10)
_cell_angle_beta 96.9920(10)
_cell_angle_gamma 104.5650(10)
_cell_formula_units_Z 2
_cell_length_a 10.6979(2)
_cell_length_b 13.3403(2)
_cell_length_c 14.2243(2)
_cell_measurement_reflns_used 9617
_cell_measurement_temperature 100(2)
_cell_measurement_theta_max 28.29
_cell_measurement_theta_min 1.58
_cell_volume 1943.78(6)
_computing_cell_refinement 'SAINT V7.68A (Bruker AXS, 2009)'
_computing_data_collection 'APEX2 (Bruker AXS, 2010)'
_computing_data_reduction 'SAINT V7.68A (Bruker AXS, 2009)'
_computing_molecular_graphics 'SHELXTL (Sheldrick, 2008)'
_computing_publication_material 'SHELXTL (Sheldrick, 2008)'
_computing_structure_refinement 'SHELXL-97 (Sheldrick, 2008)'
_computing_structure_solution 'SHELXS-97 (Sheldrick, 2008)'
_diffrn_ambient_temperature 100(2)
_diffrn_measured_fraction_theta_full 0.995
_diffrn_measured_fraction_theta_max 0.995
_diffrn_measurement_device_type 'Bruker APEX-II CCD'
_diffrn_measurement_method '\f and \w scans'
_diffrn_radiation_monochromator graphite
_diffrn_radiation_source 'fine-focus sealed tube'
_diffrn_radiation_type MoK\a
_diffrn_radiation_wavelength 0.71073
_diffrn_reflns_av_R_equivalents 0.0242
_diffrn_reflns_av_unetI/netI 0.0301
_diffrn_reflns_limit_h_max 13
_diffrn_reflns_limit_h_min -14
_diffrn_reflns_limit_k_max 17
_diffrn_reflns_limit_k_min -17
_diffrn_reflns_limit_l_max 18
_diffrn_reflns_limit_l_min -18
_diffrn_reflns_number 32685
_diffrn_reflns_theta_full 28.29
_diffrn_reflns_theta_max 28.29
_diffrn_reflns_theta_min 1.58
_exptl_absorpt_coefficient_mu 0.673
_exptl_absorpt_correction_T_max 0.9357
_exptl_absorpt_correction_T_min 0.9357
_exptl_absorpt_correction_type multi-scan
_exptl_absorpt_process_details 'SADABS V2008/1 (Bruker AXS, 2008)'
_exptl_crystal_colour yellow
_exptl_crystal_density_diffrn 1.265
_exptl_crystal_density_method 'not measured'
_exptl_crystal_description cube
_exptl_crystal_F_000 792
_exptl_crystal_size_max 0.10
_exptl_crystal_size_mid 0.10
_exptl_crystal_size_min 0.10
_refine_diff_density_max 0.385
_refine_diff_density_min -0.355
_refine_diff_density_rms 0.053
_refine_ls_extinction_method none
_refine_ls_goodness_of_fit_ref 1.032
_refine_ls_hydrogen_treatment constr
_refine_ls_matrix_type full
_refine_ls_number_parameters 460
_refine_ls_number_reflns 9617
_refine_ls_number_restraints 0
_refine_ls_restrained_S_all 1.032
_refine_ls_R_factor_all 0.0396
_refine_ls_R_factor_gt 0.0312
_refine_ls_shift/su_max 0.001
_refine_ls_shift/su_mean 0.000
_refine_ls_structure_factor_coef Fsqd
_refine_ls_weighting_details 'calc w=1/[\s^2^(Fo^2^)+(0.0316P)^2^+1.0923P] where P=(Fo^2^+2Fc^2^)/3'
_refine_ls_weighting_scheme calc
_refine_ls_wR_factor_gt 0.0735
_refine_ls_wR_factor_ref 0.0772
_reflns_number_gt 8339
_reflns_number_total 9617
_reflns_threshold_expression >2sigma(I)
_cod_data_source_file c3dt50756d.txt
_cod_data_source_block mo20_0m
_cod_depositor_comments
;
The following automatic conversions were performed:

'_symmetry_cell_setting' value 'Triclinic' changed to 'triclinic'
according to /home/saulius/struct/CIF-dictionaries/cif_core.dic
dictionary named 'cif_core.dic' version 2.4.2 from 2011-04-26.

Automatic conversion script
Id: cif_fix_values 1891 2012-01-12 08:04:46Z andrius 
;
_cod_original_cell_volume 1943.78(5)
_cod_database_code 7023127

loop_
_symmetry_equiv_pos_as_xyz
'x, y, z'
'-x, -y, -z'

loop_
_atom_site_label
_atom_site_type_symbol
_atom_site_fract_x
_atom_site_fract_y
_atom_site_fract_z
_atom_site_U_iso_or_equiv
_atom_site_adp_type
_atom_site_occupancy
_atom_site_symmetry_multiplicity
_atom_site_calc_flag
_atom_site_refinement_flags
Zn Zn 0.215958(15) 0.232395(12) 0.288224(11) 0.01176(5) Uani 1 1 d .
O1 O 0.37196(12) 0.08258(9) 0.48764(8) 0.0274(3) Uani 1 1 d .
O2 O 0.46072(12) -0.03627(9) 0.20869(9) 0.0307(3) Uani 1 1 d .
N1 N 0.31305(11) 0.36388(9) 0.24525(8) 0.0129(2) Uani 1 1 d .
N2 N 0.29806(12) 0.26949(9) 0.42883(8) 0.0149(2) Uani 1 1 d .
N3 N 0.29487(11) 0.11163(9) 0.26321(8) 0.0142(2) Uani 1 1 d .
N4 N 0.03336(11) 0.15127(9) 0.25791(8) 0.0135(2) Uani 1 1 d .
C1 C 0.22600(14) 0.01743(11) 0.26348(10) 0.0164(3) Uani 1 1 d .
H1A H 0.2718 -0.0350 0.2627 0.020 Uiso 1 1 calc R
C2 C 0.08691(14) -0.01763(10) 0.26484(10) 0.0140(3) Uani 1 1 d .
C3 C 0.04139(15) -0.12597(11) 0.26981(11) 0.0183(3) Uani 1 1 d .
H3A H 0.1030 -0.1664 0.2738 0.022 Uiso 1 1 calc R
C4 C -0.08774(15) -0.17544(11) 0.26913(11) 0.0205(3) Uani 1 1 d .
H4A H -0.1154 -0.2484 0.2733 0.025 Uiso 1 1 calc R
C5 C -0.17711(15) -0.11482(11) 0.26214(11) 0.0189(3) Uani 1 1 d .
H5A H -0.2673 -0.1475 0.2602 0.023 Uiso 1 1 calc R
C6 C -0.13750(14) -0.00908(11) 0.25802(10) 0.0162(3) Uani 1 1 d .
H6A H -0.2015 0.0292 0.2536 0.019 Uiso 1 1 calc R
C7 C -0.00385(13) 0.04565(10) 0.26013(9) 0.0130(3) Uani 1 1 d .
C8 C -0.06996(13) 0.20178(10) 0.23614(10) 0.0140(3) Uani 1 1 d .
C9 C -0.12769(14) 0.24018(11) 0.30927(11) 0.0165(3) Uani 1 1 d .
C10 C -0.08982(15) 0.22640(12) 0.41317(11) 0.0195(3) Uani 1 1 d .
H10A H -0.0299 0.1796 0.4168 0.023 Uiso 1 1 calc R
C11 C -0.01654(16) 0.33081(13) 0.46708(12) 0.0264(3) Uani 1 1 d .
H11A H 0.0593 0.3625 0.4363 0.040 Uiso 1 1 calc R
H11B H 0.0126 0.3196 0.5329 0.040 Uiso 1 1 calc R
H11C H -0.0747 0.3771 0.4666 0.040 Uiso 1 1 calc R
C12 C -0.20873(17) 0.17616(13) 0.46089(12) 0.0279(4) Uani 1 1 d .
H12A H -0.2551 0.1094 0.4261 0.042 Uiso 1 1 calc R
H12B H -0.2672 0.2222 0.4604 0.042 Uiso 1 1 calc R
H12C H -0.1799 0.1647 0.5267 0.042 Uiso 1 1 calc R
C13 C -0.22372(14) 0.29220(11) 0.28520(11) 0.0200(3) Uani 1 1 d .
H13A H -0.2619 0.3192 0.3342 0.024 Uiso 1 1 calc R
C14 C -0.26432(14) 0.30518(11) 0.19190(12) 0.0209(3) Uani 1 1 d .
H14A H -0.3293 0.3413 0.1768 0.025 Uiso 1 1 calc R
C15 C -0.20952(14) 0.26504(11) 0.12027(11) 0.0194(3) Uani 1 1 d .
H15A H -0.2386 0.2732 0.0560 0.023 Uiso 1 1 calc R
C16 C -0.11287(14) 0.21305(10) 0.14036(10) 0.0156(3) Uani 1 1 d .
C17 C -0.05817(15) 0.16847(12) 0.05897(10) 0.0185(3) Uani 1 1 d .
H17A H 0.0316 0.1636 0.0836 0.022 Uiso 1 1 calc R
C18 C -0.04757(16) 0.23638(13) -0.02460(11) 0.0239(3) Uani 1 1 d .
H18A H 0.0047 0.3068 -0.0023 0.036 Uiso 1 1 calc R
H18B H -0.1350 0.2390 -0.0525 0.036 Uiso 1 1 calc R
H18C H -0.0057 0.2070 -0.0727 0.036 Uiso 1 1 calc R
C19 C -0.14017(18) 0.05876(12) 0.02289(12) 0.0275(4) Uani 1 1 d .
H19A H -0.1476 0.0144 0.0760 0.041 Uiso 1 1 calc R
H19B H -0.0980 0.0298 -0.0253 0.041 Uiso 1 1 calc R
H19C H -0.2273 0.0619 -0.0051 0.041 Uiso 1 1 calc R
C20 C 0.43755(14) 0.12856(11) 0.26769(12) 0.0194(3) Uani 1 1 d .
H20A H 0.4719 0.1092 0.3301 0.023 Uiso 1 1 calc R
H20B H 0.4770 0.2037 0.2646 0.023 Uiso 1 1 calc R
C21 C 0.48223(16) 0.06931(13) 0.19078(12) 0.0245(3) Uani 1 1 d .
H21A H 0.4338 0.0753 0.1283 0.029 Uiso 1 1 calc R
H21B H 0.5762 0.0996 0.1886 0.029 Uiso 1 1 calc R
C22 C 0.4962(2) -0.09524(17) 0.13585(15) 0.0438(5) Uani 1 1 d .
H22A H 0.4799 -0.1680 0.1508 0.066 Uiso 1 1 calc R
H22B H 0.5891 -0.0677 0.1311 0.066 Uiso 1 1 calc R
H22C H 0.4444 -0.0909 0.0752 0.066 Uiso 1 1 calc R
C23 C 0.43343(13) 0.41710(10) 0.28914(10) 0.0138(3) Uani 1 1 d .
C24 C 0.51744(14) 0.49527(11) 0.24362(11) 0.0183(3) Uani 1 1 d .
H24A H 0.4863 0.5127 0.1827 0.022 Uiso 1 1 calc R
C25 C 0.64150(15) 0.54596(12) 0.28496(11) 0.0218(3) Uani 1 1 d .
H25A H 0.6946 0.5959 0.2512 0.026 Uiso 1 1 calc R
C26 C 0.69138(15) 0.52582(12) 0.37535(11) 0.0215(3) Uani 1 1 d .
H26A H 0.7780 0.5601 0.4029 0.026 Uiso 1 1 calc R
C27 C 0.61164(14) 0.45499(11) 0.42316(11) 0.0187(3) Uani 1 1 d .
H27A H 0.6434 0.4427 0.4857 0.022 Uiso 1 1 calc R
C28 C 0.48398(14) 0.39942(10) 0.38317(10) 0.0148(3) Uani 1 1 d .
C29 C 0.41197(14) 0.33376(11) 0.44665(10) 0.0160(3) Uani 1 1 d .
H29A H 0.4541 0.3385 0.5101 0.019 Uiso 1 1 calc R
C30 C 0.26596(13) 0.40653(10) 0.16131(10) 0.0135(3) Uani 1 1 d .
C31 C 0.19629(14) 0.48219(11) 0.17063(11) 0.0169(3) Uani 1 1 d .
C32 C 0.17247(16) 0.52193(12) 0.26729(11) 0.0236(3) Uani 1 1 d .
H32A H 0.1886 0.4715 0.3141 0.028 Uiso 1 1 calc R
C33 C 0.26872(19) 0.62792(15) 0.30016(14) 0.0380(5) Uani 1 1 d .
H33A H 0.3582 0.6222 0.2998 0.057 Uiso 1 1 calc R
H33B H 0.2571 0.6495 0.3647 0.057 Uiso 1 1 calc R
H33C H 0.2521 0.6796 0.2569 0.057 Uiso 1 1 calc R
C34 C 0.03268(17) 0.53009(14) 0.26755(13) 0.0315(4) Uani 1 1 d .
H34A H -0.0281 0.4624 0.2465 0.047 Uiso 1 1 calc R
H34B H 0.0157 0.5817 0.2243 0.047 Uiso 1 1 calc R
H34C H 0.0207 0.5515 0.3320 0.047 Uiso 1 1 calc R
C35 C 0.15342(15) 0.52516(11) 0.08938(11) 0.0196(3) Uani 1 1 d .
H35A H 0.1062 0.5762 0.0951 0.024 Uiso 1 1 calc R
C36 C 0.17796(14) 0.49524(11) 0.00068(11) 0.0198(3) Uani 1 1 d .
H36A H 0.1478 0.5253 -0.0539 0.024 Uiso 1 1 calc R
C37 C 0.24682(14) 0.42116(11) -0.00803(10) 0.0178(3) Uani 1 1 d .
H37A H 0.2630 0.4003 -0.0692 0.021 Uiso 1 1 calc R
C38 C 0.29292(13) 0.37647(10) 0.07125(10) 0.0145(3) Uani 1 1 d .
C39 C 0.37466(14) 0.29980(11) 0.05868(10) 0.0167(3) Uani 1 1 d .
H39A H 0.4159 0.2891 0.1231 0.020 Uiso 1 1 calc R
C40 C 0.48393(16) 0.34073(13) -0.00070(13) 0.0269(4) Uani 1 1 d .
H40A H 0.5380 0.4082 0.0283 0.040 Uiso 1 1 calc R
H40B H 0.4459 0.3487 -0.0653 0.040 Uiso 1 1 calc R
H40C H 0.5379 0.2915 -0.0032 0.040 Uiso 1 1 calc R
C41 C 0.29021(16) 0.19499(12) 0.01411(12) 0.0235(3) Uani 1 1 d .
H41A H 0.2204 0.1692 0.0525 0.035 Uiso 1 1 calc R
H41B H 0.3439 0.1455 0.0116 0.035 Uiso 1 1 calc R
H41C H 0.2519 0.2028 -0.0504 0.035 Uiso 1 1 calc R
C42 C 0.25070(15) 0.21359(11) 0.50949(10) 0.0178(3) Uani 1 1 d .
H42A H 0.1617 0.2200 0.5152 0.021 Uiso 1 1 calc R
H42B H 0.3080 0.2458 0.5688 0.021 Uiso 1 1 calc R
C43 C 0.24832(16) 0.09965(12) 0.49761(11) 0.0212(3) Uani 1 1 d .
H43A H 0.2165 0.0653 0.5535 0.025 Uiso 1 1 calc R
H43B H 0.1858 0.0667 0.4408 0.025 Uiso 1 1 calc R
C44 C 0.45838(18) 0.10136(14) 0.57409(13) 0.0324(4) Uani 1 1 d .
H44A H 0.5417 0.0883 0.5627 0.049 Uiso 1 1 calc R
H44B H 0.4203 0.0550 0.6204 0.049 Uiso 1 1 calc R
H44C H 0.4730 0.1738 0.5989 0.049 Uiso 1 1 calc R

loop_
_atom_site_aniso_label
_atom_site_aniso_U_11
_atom_site_aniso_U_22
_atom_site_aniso_U_33
_atom_site_aniso_U_23
_atom_site_aniso_U_13
_atom_site_aniso_U_12
Zn 0.01174(8) 0.01072(8) 0.01323(8) 0.00132(6) 0.00287(6) 0.00306(6)
O1 0.0376(7) 0.0305(6) 0.0224(6) 0.0076(5) 0.0105(5) 0.0200(5)
O2 0.0336(7) 0.0244(6) 0.0387(7) -0.0044(5) 0.0163(6) 0.0120(5)
N1 0.0123(5) 0.0126(5) 0.0134(6) 0.0018(4) 0.0009(4) 0.0031(4)
N2 0.0179(6) 0.0151(6) 0.0139(6) 0.0017(4) 0.0040(5) 0.0071(5)
N3 0.0142(6) 0.0158(6) 0.0140(6) 0.0013(4) 0.0043(5) 0.0053(5)
N4 0.0118(5) 0.0128(5) 0.0168(6) 0.0018(4) 0.0025(5) 0.0046(4)
C1 0.0189(7) 0.0146(7) 0.0187(7) 0.0025(5) 0.0057(6) 0.0079(6)
C2 0.0169(7) 0.0128(6) 0.0122(6) 0.0009(5) 0.0033(5) 0.0033(5)
C3 0.0225(8) 0.0150(7) 0.0194(7) 0.0014(5) 0.0054(6) 0.0072(6)
C4 0.0248(8) 0.0130(7) 0.0226(8) 0.0015(6) 0.0058(6) 0.0017(6)
C5 0.0170(7) 0.0194(7) 0.0178(7) 0.0013(6) 0.0040(6) -0.0010(6)
C6 0.0156(7) 0.0176(7) 0.0156(7) 0.0018(5) 0.0032(5) 0.0042(6)
C7 0.0160(7) 0.0134(6) 0.0098(6) 0.0010(5) 0.0028(5) 0.0039(5)
C8 0.0105(6) 0.0100(6) 0.0208(7) 0.0013(5) 0.0027(5) 0.0014(5)
C9 0.0142(7) 0.0144(6) 0.0204(7) 0.0001(5) 0.0025(6) 0.0028(5)
C10 0.0190(7) 0.0220(7) 0.0192(7) -0.0017(6) 0.0043(6) 0.0083(6)
C11 0.0238(8) 0.0283(8) 0.0251(8) -0.0063(7) 0.0014(7) 0.0055(7)
C12 0.0280(9) 0.0305(9) 0.0254(9) 0.0032(7) 0.0089(7) 0.0056(7)
C13 0.0162(7) 0.0180(7) 0.0272(8) -0.0023(6) 0.0061(6) 0.0061(6)
C14 0.0145(7) 0.0185(7) 0.0309(9) 0.0025(6) 0.0018(6) 0.0071(6)
C15 0.0160(7) 0.0188(7) 0.0229(8) 0.0056(6) 0.0009(6) 0.0040(6)
C16 0.0126(7) 0.0128(6) 0.0205(7) 0.0023(5) 0.0039(6) 0.0009(5)
C17 0.0170(7) 0.0228(7) 0.0174(7) 0.0044(6) 0.0032(6) 0.0072(6)
C18 0.0230(8) 0.0264(8) 0.0217(8) 0.0065(6) 0.0051(6) 0.0037(6)
C19 0.0405(10) 0.0191(8) 0.0226(8) 0.0001(6) 0.0065(7) 0.0063(7)
C20 0.0145(7) 0.0168(7) 0.0288(8) 0.0023(6) 0.0065(6) 0.0056(6)
C21 0.0223(8) 0.0310(9) 0.0255(8) 0.0066(7) 0.0095(7) 0.0129(7)
C22 0.0337(10) 0.0512(12) 0.0483(12) -0.0261(10) 0.0012(9) 0.0220(9)
C23 0.0139(6) 0.0121(6) 0.0162(7) -0.0022(5) 0.0028(5) 0.0047(5)
C24 0.0183(7) 0.0166(7) 0.0184(7) 0.0006(5) 0.0023(6) 0.0020(6)
C25 0.0191(7) 0.0181(7) 0.0253(8) -0.0024(6) 0.0064(6) -0.0013(6)
C26 0.0135(7) 0.0219(7) 0.0262(8) -0.0079(6) 0.0008(6) 0.0016(6)
C27 0.0168(7) 0.0210(7) 0.0184(7) -0.0051(6) -0.0008(6) 0.0076(6)
C28 0.0153(7) 0.0140(6) 0.0159(7) -0.0022(5) 0.0015(5) 0.0059(5)
C29 0.0190(7) 0.0177(7) 0.0133(7) -0.0010(5) 0.0001(5) 0.0099(6)
C30 0.0111(6) 0.0112(6) 0.0164(7) 0.0033(5) 0.0013(5) -0.0004(5)
C31 0.0164(7) 0.0134(6) 0.0203(7) 0.0017(5) 0.0028(6) 0.0027(5)
C32 0.0304(9) 0.0224(8) 0.0221(8) -0.0001(6) 0.0047(7) 0.0145(7)
C33 0.0308(10) 0.0398(11) 0.0405(11) -0.0192(9) -0.0013(8) 0.0110(8)
C34 0.0304(9) 0.0311(9) 0.0347(10) -0.0038(7) 0.0110(8) 0.0091(7)
C35 0.0183(7) 0.0152(7) 0.0258(8) 0.0039(6) 0.0013(6) 0.0058(6)
C36 0.0165(7) 0.0196(7) 0.0216(8) 0.0087(6) -0.0012(6) 0.0019(6)
C37 0.0158(7) 0.0203(7) 0.0157(7) 0.0029(5) 0.0024(6) 0.0013(6)
C38 0.0125(6) 0.0133(6) 0.0168(7) 0.0018(5) 0.0023(5) 0.0012(5)
C39 0.0167(7) 0.0193(7) 0.0149(7) 0.0011(5) 0.0025(6) 0.0062(6)
C40 0.0189(8) 0.0276(8) 0.0362(10) 0.0042(7) 0.0109(7) 0.0060(7)
C41 0.0218(8) 0.0197(7) 0.0300(9) -0.0016(6) 0.0074(7) 0.0063(6)
C42 0.0207(7) 0.0223(7) 0.0124(7) 0.0040(5) 0.0040(6) 0.0079(6)
C43 0.0272(8) 0.0205(7) 0.0165(7) 0.0043(6) 0.0050(6) 0.0055(6)
C44 0.0319(9) 0.0337(9) 0.0363(10) 0.0056(8) 0.0033(8) 0.0173(8)

loop_
_atom_type_symbol
_atom_type_description
_atom_type_scat_dispersion_real
_atom_type_scat_dispersion_imag
_atom_type_scat_source
C C 0.0033 0.0016 'International Tables Vol C Tables 4.2.6.8 and 6.1.1.4'
H H 0.0000 0.0000 'International Tables Vol C Tables 4.2.6.8 and 6.1.1.4'
N N 0.0061 0.0033 'International Tables Vol C Tables 4.2.6.8 and 6.1.1.4'
O O 0.0106 0.0060 'International Tables Vol C Tables 4.2.6.8 and 6.1.1.4'
Zn Zn 0.2839 1.4301 'International Tables Vol C Tables 4.2.6.8 and 6.1.1.4'

loop_
_geom_angle_atom_site_label_1
_geom_angle_atom_site_label_2
_geom_angle_atom_site_label_3
_geom_angle
N4 Zn N1 132.40(5)
N4 Zn N3 95.81(5)
N1 Zn N3 113.45(5)
N4 Zn N2 119.45(5)
N1 Zn N2 94.19(5)
N3 Zn N2 97.16(5)
C44 O1 C43 113.24(12)
C21 O2 C22 111.93(15)
C23 N1 C30 115.29(11)
C23 N1 Zn 122.36(9)
C30 N1 Zn 122.21(9)
C29 N2 C42 115.63(12)
C29 N2 Zn 117.96(10)
C42 N2 Zn 125.20(9)
C1 N3 C20 117.37(12)
C1 N3 Zn 120.17(10)
C20 N3 Zn 120.81(9)
C7 N4 C8 116.35(11)
C7 N4 Zn 122.61(9)
C8 N4 Zn 120.99(9)
N3 C1 C2 127.41(13)
N3 C1 H1A 116.3
C2 C1 H1A 116.3
C3 C2 C7 119.69(13)
C3 C2 C1 113.69(12)
C7 C2 C1 126.61(12)
C4 C3 C2 123.02(14)
C4 C3 H3A 118.5
C2 C3 H3A 118.5
C3 C4 C5 117.67(13)
C3 C4 H4A 121.2
C5 C4 H4A 121.2
C6 C5 C4 121.47(14)
C6 C5 H5A 119.3
C4 C5 H5A 119.3
C5 C6 C7 122.63(13)
C5 C6 H6A 118.7
C7 C6 H6A 118.7
N4 C7 C6 121.49(12)
N4 C7 C2 123.02(12)
C6 C7 C2 115.49(12)
C16 C8 C9 119.92(13)
C16 C8 N4 119.24(12)
C9 C8 N4 120.84(13)
C13 C9 C8 118.92(14)
C13 C9 C10 118.72(13)
C8 C9 C10 122.37(13)
C9 C10 C11 110.68(13)
C9 C10 C12 111.92(13)
C11 C10 C12 109.88(13)
C9 C10 H10A 108.1
C11 C10 H10A 108.1
C12 C10 H10A 108.1
C10 C11 H11A 109.5
C10 C11 H11B 109.5
H11A C11 H11B 109.5
C10 C11 H11C 109.5
H11A C11 H11C 109.5
H11B C11 H11C 109.5
C10 C12 H12A 109.5
C10 C12 H12B 109.5
H12A C12 H12B 109.5
C10 C12 H12C 109.5
H12A C12 H12C 109.5
H12B C12 H12C 109.5
C14 C13 C9 121.43(14)
C14 C13 H13A 119.3
C9 C13 H13A 119.3
C13 C14 C15 119.36(14)
C13 C14 H14A 120.3
C15 C14 H14A 120.3
C14 C15 C16 121.55(14)
C14 C15 H15A 119.2
C16 C15 H15A 119.2
C15 C16 C8 118.79(13)
C15 C16 C17 119.39(13)
C8 C16 C17 121.81(12)
C16 C17 C18 112.93(12)
C16 C17 C19 111.51(12)
C18 C17 C19 108.79(13)
C16 C17 H17A 107.8
C18 C17 H17A 107.8
C19 C17 H17A 107.8
C17 C18 H18A 109.5
C17 C18 H18B 109.5
H18A C18 H18B 109.5
C17 C18 H18C 109.5
H18A C18 H18C 109.5
H18B C18 H18C 109.5
C17 C19 H19A 109.5
C17 C19 H19B 109.5
H19A C19 H19B 109.5
C17 C19 H19C 109.5
H19A C19 H19C 109.5
H19B C19 H19C 109.5
N3 C20 C21 115.75(13)
N3 C20 H20A 108.3
C21 C20 H20A 108.3
N3 C20 H20B 108.3
C21 C20 H20B 108.3
H20A C20 H20B 107.4
O2 C21 C20 110.31(13)
O2 C21 H21A 109.6
C20 C21 H21A 109.6
O2 C21 H21B 109.6
C20 C21 H21B 109.6
H21A C21 H21B 108.1
O2 C22 H22A 109.5
O2 C22 H22B 109.5
H22A C22 H22B 109.5
O2 C22 H22C 109.5
H22A C22 H22C 109.5
H22B C22 H22C 109.5
N1 C23 C24 121.54(13)
N1 C23 C28 122.73(12)
C24 C23 C28 115.73(13)
C25 C24 C23 122.24(14)
C25 C24 H24A 118.9
C23 C24 H24A 118.9
C24 C25 C26 121.53(14)
C24 C25 H25A 119.2
C26 C25 H25A 119.2
C27 C26 C25 117.96(14)
C27 C26 H26A 121.0
C25 C26 H26A 121.0
C26 C27 C28 122.71(14)
C26 C27 H27A 118.6
C28 C27 H27A 118.6
C27 C28 C23 119.71(13)
C27 C28 C29 114.57(13)
C23 C28 C29 125.55(13)
N2 C29 C28 128.68(13)
N2 C29 H29A 115.7
C28 C29 H29A 115.7
C31 C30 C38 120.13(13)
C31 C30 N1 118.94(12)
C38 C30 N1 120.89(12)
C35 C31 C30 118.81(13)
C35 C31 C32 119.27(13)
C30 C31 C32 121.85(13)
C31 C32 C34 112.58(14)
C31 C32 C33 110.55(14)
C34 C32 C33 109.88(13)
C31 C32 H32A 107.9
C34 C32 H32A 107.9
C33 C32 H32A 107.9
C32 C33 H33A 109.5
C32 C33 H33B 109.5
H33A C33 H33B 109.5
C32 C33 H33C 109.5
H33A C33 H33C 109.5
H33B C33 H33C 109.5
C32 C34 H34A 109.5
C32 C34 H34B 109.5
H34A C34 H34B 109.5
C32 C34 H34C 109.5
H34A C34 H34C 109.5
H34B C34 H34C 109.5
C36 C35 C31 121.46(14)
C36 C35 H35A 119.3
C31 C35 H35A 119.3
C35 C36 C37 119.49(14)
C35 C36 H36A 120.3
C37 C36 H36A 120.3
C36 C37 C38 121.26(14)
C36 C37 H37A 119.4
C38 C37 H37A 119.4
C37 C38 C30 118.83(13)
C37 C38 C39 119.26(13)
C30 C38 C39 121.87(13)
C38 C39 C41 111.13(12)
C38 C39 C40 112.08(12)
C41 C39 C40 109.86(13)
C38 C39 H39A 107.9
C41 C39 H39A 107.9
C40 C39 H39A 107.9
C39 C40 H40A 109.5
C39 C40 H40B 109.5
H40A C40 H40B 109.5
C39 C40 H40C 109.5
H40A C40 H40C 109.5
H40B C40 H40C 109.5
C39 C41 H41A 109.5
C39 C41 H41B 109.5
H41A C41 H41B 109.5
C39 C41 H41C 109.5
H41A C41 H41C 109.5
H41B C41 H41C 109.5
N2 C42 C43 111.70(12)
N2 C42 H42A 109.3
C43 C42 H42A 109.3
N2 C42 H42B 109.3
C43 C42 H42B 109.3
H42A C42 H42B 107.9
O1 C43 C42 113.43(13)
O1 C43 H43A 108.9
C42 C43 H43A 108.9
O1 C43 H43B 108.9
C42 C43 H43B 108.9
H43A C43 H43B 107.7
O1 C44 H44A 109.5
O1 C44 H44B 109.5
H44A C44 H44B 109.5
O1 C44 H44C 109.5
H44A C44 H44C 109.5
H44B C44 H44C 109.5

loop_
_geom_bond_atom_site_label_1
_geom_bond_atom_site_label_2
_geom_bond_distance
Zn N4 1.9649(12)
Zn N1 1.9667(11)
Zn N3 2.0342(12)
Zn N2 2.0681(12)
O1 C44 1.417(2)
O1 C43 1.4197(19)
O2 C21 1.410(2)
O2 C22 1.417(2)
N1 C23 1.3619(18)
N1 C30 1.4370(18)
N2 C29 1.2897(19)
N2 C42 1.4700(18)
N3 C1 1.2875(18)
N3 C20 1.4787(18)
N4 C7 1.3674(17)
N4 C8 1.4431(17)
C1 C2 1.446(2)
C1 H1A 0.9500
C2 C3 1.4124(19)
C2 C7 1.4358(19)
C3 C4 1.372(2)
C3 H3A 0.9500
C4 C5 1.397(2)
C4 H4A 0.9500
C5 C6 1.373(2)
C5 H5A 0.9500
C6 C7 1.4285(19)
C6 H6A 0.9500
C8 C16 1.411(2)
C8 C9 1.411(2)
C9 C13 1.396(2)
C9 C10 1.516(2)
C10 C11 1.532(2)
C10 C12 1.534(2)
C10 H10A 1.0000
C11 H11A 0.9800
C11 H11B 0.9800
C11 H11C 0.9800
C12 H12A 0.9800
C12 H12B 0.9800
C12 H12C 0.9800
C13 C14 1.378(2)
C13 H13A 0.9500
C14 C15 1.386(2)
C14 H14A 0.9500
C15 C16 1.393(2)
C15 H15A 0.9500
C16 C17 1.520(2)
C17 C18 1.526(2)
C17 C19 1.533(2)
C17 H17A 1.0000
C18 H18A 0.9800
C18 H18B 0.9800
C18 H18C 0.9800
C19 H19A 0.9800
C19 H19B 0.9800
C19 H19C 0.9800
C20 C21 1.512(2)
C20 H20A 0.9900
C20 H20B 0.9900
C21 H21A 0.9900
C21 H21B 0.9900
C22 H22A 0.9800
C22 H22B 0.9800
C22 H22C 0.9800
C23 C24 1.431(2)
C23 C28 1.433(2)
C24 C25 1.373(2)
C24 H24A 0.9500
C25 C26 1.396(2)
C25 H25A 0.9500
C26 C27 1.371(2)
C26 H26A 0.9500
C27 C28 1.414(2)
C27 H27A 0.9500
C28 C29 1.442(2)
C29 H29A 0.9500
C30 C31 1.408(2)
C30 C38 1.409(2)
C31 C35 1.393(2)
C31 C32 1.524(2)
C32 C34 1.527(2)
C32 C33 1.538(2)
C32 H32A 1.0000
C33 H33A 0.9800
C33 H33B 0.9800
C33 H33C 0.9800
C34 H34A 0.9800
C34 H34B 0.9800
C34 H34C 0.9800
C35 C36 1.381(2)
C35 H35A 0.9500
C36 C37 1.383(2)
C36 H36A 0.9500
C37 C38 1.395(2)
C37 H37A 0.9500
C38 C39 1.5211(19)
C39 C41 1.522(2)
C39 C40 1.530(2)
C39 H39A 1.0000
C40 H40A 0.9800
C40 H40B 0.9800
C40 H40C 0.9800
C41 H41A 0.9800
C41 H41B 0.9800
C41 H41C 0.9800
C42 C43 1.515(2)
C42 H42A 0.9900
C42 H42B 0.9900
C43 H43A 0.9900
C43 H43B 0.9900
C44 H44A 0.9800
C44 H44B 0.9800
C44 H44C 0.9800

loop_
_geom_torsion_atom_site_label_1
_geom_torsion_atom_site_label_2
_geom_torsion_atom_site_label_3
_geom_torsion_atom_site_label_4
_geom_torsion
N4 Zn N1 C23 166.90(9)
N3 Zn N1 C23 -70.04(11)
N2 Zn N1 C23 29.64(11)
N4 Zn N1 C30 -17.68(13)
N3 Zn N1 C30 105.38(10)
N2 Zn N1 C30 -154.94(10)
N4 Zn N2 C29 -171.21(10)
N1 Zn N2 C29 -26.35(11)
N3 Zn N2 C29 87.94(11)
N4 Zn N2 C42 21.98(12)
N1 Zn N2 C42 166.84(11)
N3 Zn N2 C42 -78.87(11)
N4 Zn N3 C1 -19.92(12)
N1 Zn N3 C1 -161.45(11)
N2 Zn N3 C1 100.80(11)
N4 Zn N3 C20 175.07(11)
N1 Zn N3 C20 33.54(12)
N2 Zn N3 C20 -64.20(11)
N1 Zn N4 C7 150.77(10)
N3 Zn N4 C7 21.38(11)
N2 Zn N4 C7 -80.25(11)
N1 Zn N4 C8 -32.12(13)
N3 Zn N4 C8 -161.51(10)
N2 Zn N4 C8 96.86(11)
C20 N3 C1 C2 176.34(14)
Zn N3 C1 C2 10.8(2)
N3 C1 C2 C3 -176.87(14)
N3 C1 C2 C7 4.2(2)
C7 C2 C3 C4 0.9(2)
C1 C2 C3 C4 -178.10(14)
C2 C3 C4 C5 0.7(2)
C3 C4 C5 C6 -1.3(2)
C4 C5 C6 C7 0.3(2)
C8 N4 C7 C6 -10.84(19)
Zn N4 C7 C6 166.39(10)
C8 N4 C7 C2 169.26(12)
Zn N4 C7 C2 -13.50(18)
C5 C6 C7 N4 -178.62(13)
C5 C6 C7 C2 1.3(2)
C3 C2 C7 N4 178.08(13)
C1 C2 C7 N4 -3.1(2)
C3 C2 C7 C6 -1.82(19)
C1 C2 C7 C6 177.03(13)
C7 N4 C8 C16 -88.33(15)
Zn N4 C8 C16 94.39(13)
C7 N4 C8 C9 91.97(16)
Zn N4 C8 C9 -85.32(14)
C16 C8 C9 C13 -2.2(2)
N4 C8 C9 C13 177.46(12)
C16 C8 C9 C10 177.35(13)
N4 C8 C9 C10 -2.9(2)
C13 C9 C10 C11 -69.64(17)
C8 C9 C10 C11 110.76(15)
C13 C9 C10 C12 53.30(18)
C8 C9 C10 C12 -126.30(15)
C8 C9 C13 C14 1.0(2)
C10 C9 C13 C14 -178.57(14)
C9 C13 C14 C15 0.5(2)
C13 C14 C15 C16 -0.9(2)
C14 C15 C16 C8 -0.3(2)
C14 C15 C16 C17 178.67(13)
C9 C8 C16 C15 1.9(2)
N4 C8 C16 C15 -177.83(12)
C9 C8 C16 C17 -177.06(13)
N4 C8 C16 C17 3.23(19)
C15 C16 C17 C18 36.08(19)
C8 C16 C17 C18 -144.99(14)
C15 C16 C17 C19 -86.79(16)
C8 C16 C17 C19 92.15(16)
C1 N3 C20 C21 56.15(18)
Zn N3 C20 C21 -138.44(11)
C22 O2 C21 C20 177.46(14)
N3 C20 C21 O2 -74.94(17)
C30 N1 C23 C24 -13.12(18)
Zn N1 C23 C24 162.60(10)
C30 N1 C23 C28 166.52(12)
Zn N1 C23 C28 -17.76(18)
N1 C23 C24 C25 -176.69(13)
C28 C23 C24 C25 3.6(2)
C23 C24 C25 C26 -1.8(2)
C24 C25 C26 C27 -1.3(2)
C25 C26 C27 C28 2.5(2)
C26 C27 C28 C23 -0.5(2)
C26 C27 C28 C29 -175.95(13)
N1 C23 C28 C27 177.82(12)
C24 C23 C28 C27 -2.52(19)
N1 C23 C28 C29 -7.2(2)
C24 C23 C28 C29 172.44(13)
C42 N2 C29 C28 -179.85(13)
Zn N2 C29 C28 12.09(19)
C27 C28 C29 N2 -175.04(14)
C23 C28 C29 N2 9.8(2)
C23 N1 C30 C31 -88.34(15)
Zn N1 C30 C31 95.94(13)
C23 N1 C30 C38 89.25(15)
Zn N1 C30 C38 -86.48(14)
C38 C30 C31 C35 0.9(2)
N1 C30 C31 C35 178.51(12)
C38 C30 C31 C32 -176.06(13)
N1 C30 C31 C32 1.5(2)
C35 C31 C32 C34 47.04(19)
C30 C31 C32 C34 -136.01(15)
C35 C31 C32 C33 -76.27(18)
C30 C31 C32 C33 100.68(17)
C30 C31 C35 C36 -0.1(2)
C32 C31 C35 C36 176.96(14)
C31 C35 C36 C37 -0.1(2)
C35 C36 C37 C38 -0.5(2)
C36 C37 C38 C30 1.3(2)
C36 C37 C38 C39 -176.60(13)
C31 C30 C38 C37 -1.5(2)
N1 C30 C38 C37 -179.04(12)
C31 C30 C38 C39 176.33(13)
N1 C30 C38 C39 -1.2(2)
C37 C38 C39 C41 -75.09(16)
C30 C38 C39 C41 107.11(15)
C37 C38 C39 C40 48.27(18)
C30 C38 C39 C40 -129.53(14)
C29 N2 C42 C43 -109.36(14)
Zn N2 C42 C43 57.72(15)
C44 O1 C43 C42 74.58(16)
N2 C42 C43 O1 58.22(17)
